data_7111993
loop_
_publ_author_name
'Jamie M. Cameron'
'Jing Gao'
'Laia Vila-Nadal'
'De-Liang Long'
'Leroy Cronin'

_publ_section_title
;
 Formation, self-assembly and transformation of a transient
 selenotungstate building block into clusters, chains and macrocycles
;
_journal_name_full Chem.Commun.
_journal_page_first 2155
_journal_paper_doi 10.1039/c3cc49293a
_journal_volume 50
_journal_year 2014
_chemical_formula_sum 'C35 H184 Cl Mn4 N7 Na6 O151 Se6 W24'
_chemical_formula_weight 8399.19
_chemical_name_systematic
;
 ?
;
_space_group_crystal_system monoclinic
_space_group_IT_number 14
_space_group_name_Hall '-P 2yn'
_space_group_name_H-M_alt 'P 1 21/n 1'
_symmetry_space_group_name_Hall '-P 2yn'
_symmetry_space_group_name_H-M 'P 1 21/n 1'
_atom_sites_solution_primary direct
_atom_sites_solution_secondary 'F map'
_audit_creation_method SHELXL-2013
_cell_angle_alpha 90
_cell_angle_beta 91.992(2)
_cell_angle_gamma 90
_cell_formula_units_Z 2
_cell_length_a 15.8262(4)
_cell_length_b 14.0296(3)
_cell_length_c 33.2787(8)
_cell_measurement_reflns_used 27011
_cell_measurement_temperature 150(2)
_cell_measurement_theta_max 28.7
_cell_measurement_theta_min 2.89
_cell_volume 7384.6(3)
_computing_cell_refinement
;
CrysAlisPro, Oxford Diffraction Ltd.,
Version 1.171.33.55 (release 05-01-2010 CrysAlis171 .NET)
(compiled Jan  5 2010,16:28:46)
;
_computing_data_collection
;
CrysAlisPro, Oxford Diffraction Ltd.,
Version 1.171.33.55 (release 05-01-2010 CrysAlis171 .NET)
(compiled Jan  5 2010,16:28:46)
;
_computing_data_reduction
;
CrysAlisPro, Oxford Diffraction Ltd.,
Version 1.171.33.55 (release 05-01-2010 CrysAlis171 .NET)
(compiled Jan  5 2010,16:28:46)
;
_computing_molecular_graphics Diamond3
_computing_publication_material WinGX
_computing_structure_refinement 'SHELXL-2013 (Sheldrick, 2013)'
_computing_structure_solution 'SHELXS-2013 (Sheldrick, 2013)'
_diffrn_ambient_temperature 150(2)
_diffrn_measured_fraction_theta_full 0.998
_diffrn_measured_fraction_theta_max 0.998
_diffrn_measurement_device_type 'Oxford Gemini A Ultra CCD'
_diffrn_measurement_method '\w & \p scans'
_diffrn_radiation_type MoK\a
_diffrn_radiation_wavelength 0.71073
_diffrn_reflns_av_R_equivalents 0.1085
_diffrn_reflns_av_unetI/netI 0.0634
_diffrn_reflns_Laue_measured_fraction_full 0.998
_diffrn_reflns_Laue_measured_fraction_max 0.998
_diffrn_reflns_limit_h_max 19
_diffrn_reflns_limit_h_min -19
_diffrn_reflns_limit_k_max 17
_diffrn_reflns_limit_k_min -17
_diffrn_reflns_limit_l_max 41
_diffrn_reflns_limit_l_min -41
_diffrn_reflns_number 68310
_diffrn_reflns_point_group_measured_fraction_full 0.998
_diffrn_reflns_point_group_measured_fraction_max 0.998
_diffrn_reflns_theta_full 25.242
_diffrn_reflns_theta_max 25.997
_diffrn_reflns_theta_min 2.904
_diffrn_source 'the Enhance sealed tube'
_exptl_absorpt_coefficient_mu 20.585
_exptl_absorpt_correction_T_max 0.210
_exptl_absorpt_correction_T_min 0.100
_exptl_absorpt_correction_type analytical
_exptl_absorpt_process_details
;
CrysAlisPro, Oxford Diffraction Ltd.,
Version 1.171.33.55 (release 05-01-2010 CrysAlis171 .NET)
(compiled Jan  5 2010,16:28:46)
Analytical numeric absorption correction using a multifaceted crystal
            model based on expressions derived by R.C. Clark & J.S. Reid.
(Clark, R. C. & Reid, J. S. (1995). Acta Cryst. A51, 887-897)
;
_exptl_crystal_colour brown
_exptl_crystal_density_diffrn 3.777
_exptl_crystal_density_method none
_exptl_crystal_description block
_exptl_crystal_F_000 7628
_exptl_crystal_size_max 0.120
_exptl_crystal_size_mid 0.100
_exptl_crystal_size_min 0.100
_refine_diff_density_max 3.69
_refine_diff_density_min -1.27
_refine_diff_density_rms 0.35
_refine_ls_extinction_method none
_refine_ls_goodness_of_fit_ref 0.969
_refine_ls_hydrogen_treatment undef
_refine_ls_matrix_type full
_refine_ls_number_parameters 853
_refine_ls_number_reflns 14497
_refine_ls_number_restraints 0
_refine_ls_restrained_S_all 0.969
_refine_ls_R_factor_all 0.0583
_refine_ls_R_factor_gt 0.0426
_refine_ls_shift/su_max 0.002
_refine_ls_shift/su_mean 0.000
_refine_ls_structure_factor_coef Fsqd
_refine_ls_weighting_details 'w=1/[\s^2^(Fo^2^)+(0.0662P)^2^] where P=(Fo^2^+2Fc^2^)/3'
_refine_ls_weighting_scheme calc
_refine_ls_wR_factor_gt 0.1077
_refine_ls_wR_factor_ref 0.1128
_reflns_Friedel_coverage 0.000
_reflns_number_gt 10895
_reflns_number_total 14497
_reflns_threshold_expression 'I > 2\s(I)'
_cod_data_source_file c3cc49293a.txt
_cod_data_source_block jg2151c
_cod_depositor_comments
;
The following automatic conversions were performed:

'_atom_sites_solution_primary' value 'Direct method' was changed to
'direct'.

Automatic conversion script
Id: cif_fix_values 6452 2018-10-05 10:23:21Z andrius 
;
_cod_database_code 7111993
_shelx_space_group_comment
;
The symmetry employed for this shelxl refinement is uniquely defined
by the following loop, which should always be used as a source of
symmetry information in preference to the above space-group names.
They are only intended as comments.
;
_shelx_estimated_absorpt_t_min 0.191
_shelx_estimated_absorpt_t_max 0.233
_shelxl_version_number 2013-4

loop_
_space_group_symop_operation_xyz
'x, y, z'
'-x+1/2, y+1/2, -z+1/2'
'-x, -y, -z'
'x-1/2, -y-1/2, z-1/2'

loop_
_atom_site_label
_atom_site_type_symbol
_atom_site_fract_x
_atom_site_fract_y
_atom_site_fract_z
_atom_site_U_iso_or_equiv
_atom_site_adp_type
_atom_site_occupancy
_atom_site_site_symmetry_order
_atom_site_calc_flag
_atom_site_refinement_flags_posn
_atom_site_refinement_flags_occupancy
W1 W 0.80251(3) 0.57532(4) 0.32272(2) 0.02702(12) Uani 1 1 d . .
W2 W 1.04191(3) 0.57357(4) 0.30479(2) 0.02532(11) Uani 1 1 d . .
W3 W 1.07829(3) 0.71302(4) 0.38792(2) 0.02625(11) Uani 1 1 d . .
W4 W 0.80529(3) 0.31483(4) 0.33796(2) 0.02821(12) Uani 1 1 d . .
W5 W 1.04391(3) 0.30816(4) 0.32054(2) 0.02657(11) Uani 1 1 d . .
W6 W 1.25645(3) 0.57522(4) 0.35235(2) 0.02876(12) Uani 1 1 d . .
W7 W 1.25810(3) 0.33752(4) 0.36566(2) 0.02928(12) Uani 1 1 d . .
W8 W 0.84733(3) 0.71762(4) 0.40291(2) 0.02782(12) Uani 1 1 d . .
W9 W 1.08139(3) 0.23075(4) 0.41717(2) 0.02811(12) Uani 1 1 d . .
W10 W 0.64232(3) 0.34824(4) 0.41369(2) 0.03358(13) Uani 1 1 d . .
W11 W 0.64138(3) 0.58873(4) 0.40017(2) 0.03312(13) Uani 1 1 d . .
W12 W 0.85085(3) 0.23119(4) 0.43149(2) 0.02898(12) Uani 1 1 d . .
Se1 Se 1.08618(6) 0.47267(9) 0.40541(3) 0.0230(2) Uani 1 1 d . .
Se2 Se 0.85093(6) 0.47605(9) 0.42326(3) 0.0238(2) Uani 1 1 d . .
Se3 Se 1.39945(7) 0.47472(11) 0.41603(3) 0.0324(3) Uani 1 1 d . .
Mn1 Mn 0.68325(10) 0.49627(16) 0.49183(5) 0.0333(4) Uani 1 1 d . .
Mn2 Mn 0.99896(10) 0.68108(14) 0.48936(5) 0.0276(4) Uani 1 1 d . .
Na1 Na 0.4999(3) 0.6275(4) 0.49258(14) 0.0391(12) Uani 1 1 d . .
Na2 Na 0.9849(4) 0.9278(5) 0.36131(18) 0.0539(15) Uani 1 1 d . .
Cl Cl 1.0000 0.5000 0.5000 0.0281(8) Uani 1 2 d S P
O1 O 0.8265(5) 0.8379(7) 0.4074(3) 0.040(2) Uani 1 1 d . .
O2 O 0.8202(5) 0.6984(6) 0.3439(2) 0.0284(18) Uani 1 1 d . .
O3 O 0.8853(5) 0.6801(7) 0.4518(2) 0.0320(19) Uani 1 1 d . .
O4 O 0.7316(5) 0.6777(6) 0.4085(2) 0.0298(18) Uani 1 1 d . .
O5 O 0.7647(5) 0.6007(7) 0.2752(2) 0.037(2) Uani 1 1 d . .
O6 O 0.8215(5) 0.4418(6) 0.3193(2) 0.0250(16) Uani 1 1 d . .
O7 O 0.8626(4) 0.5601(6) 0.3865(2) 0.0283(18) Uani 1 1 d . .
O8 O 0.8624(5) 0.3722(6) 0.3973(2) 0.0286(18) Uani 1 1 d . .
O9 O 0.7704(5) 0.2575(7) 0.2946(2) 0.036(2) Uani 1 1 d . .
O10 O 0.8255(5) 0.2103(6) 0.3721(2) 0.0323(19) Uani 1 1 d . .
O11 O 0.7058(5) 0.3428(8) 0.3616(2) 0.038(2) Uani 1 1 d . .
O12 O 0.7331(5) 0.2703(7) 0.4319(2) 0.0331(19) Uani 1 1 d . .
O13 O 0.7421(5) 0.4764(7) 0.4294(2) 0.0300(18) Uani 1 1 d . .
O14 O 0.7040(5) 0.5609(6) 0.3491(2) 0.0305(19) Uani 1 1 d . .
O15 O 0.6121(5) 0.5884(7) 0.4515(2) 0.037(2) Uani 1 1 d . .
O16 O 0.5966(5) 0.4645(7) 0.3908(2) 0.037(2) Uani 1 1 d . .
O17 O 0.6148(5) 0.3798(7) 0.4633(2) 0.037(2) Uani 1 1 d . .
O18 O 0.8849(5) 0.2996(6) 0.4745(2) 0.0276(17) Uani 1 1 d . .
O19 O 0.8360(5) 0.1160(7) 0.4498(3) 0.041(2) Uani 1 1 d . .
O20 O 0.9649(5) 0.2118(7) 0.4152(2) 0.0327(19) Uani 1 1 d . .
O21 O 0.9312(5) 0.3020(6) 0.3253(2) 0.0284(18) Uani 1 1 d . .
O22 O 0.9293(4) 0.5826(6) 0.3081(2) 0.0278(18) Uani 1 1 d . .
O23 O 0.9611(5) 0.7328(6) 0.3835(2) 0.0289(18) Uani 1 1 d . .
O24 O 0.5652(5) 0.2665(8) 0.4006(2) 0.044(2) Uani 1 1 d . .
O25 O 1.1081(5) 0.8333(7) 0.3895(2) 0.035(2) Uani 1 1 d . .
O26 O 1.0693(5) 0.6936(6) 0.3276(2) 0.0273(17) Uani 1 1 d . .
O27 O 1.0465(5) 0.5569(6) 0.3729(2) 0.0268(17) Uani 1 1 d . .
O28 O 1.0539(5) 0.5989(6) 0.2543(2) 0.0299(18) Uani 1 1 d . .
O29 O 1.0458(5) 0.4380(6) 0.3048(2) 0.0259(17) Uani 1 1 d . .
O30 O 1.0472(5) 0.3695(7) 0.3838(2) 0.0309(19) Uani 1 1 d . .
O31 O 1.0820(5) 0.3023(6) 0.4609(2) 0.0316(19) Uani 1 1 d . .
O32 O 1.1747(4) 0.3321(6) 0.3279(2) 0.0286(18) Uani 1 1 d . .
O33 O 1.1981(5) 0.2700(7) 0.4046(2) 0.0326(19) Uani 1 1 d . .
O34 O 1.1119(5) 0.1192(7) 0.4340(2) 0.037(2) Uani 1 1 d . .
O35 O 1.0712(5) 0.2096(7) 0.3570(2) 0.0316(19) Uani 1 1 d . .
O36 O 1.0565(5) 0.2488(7) 0.2755(2) 0.034(2) Uani 1 1 d . .
O37 O 1.1887(4) 0.4664(6) 0.3903(2) 0.0303(19) Uani 1 1 d . .
O38 O 1.3085(5) 0.4510(7) 0.3446(2) 0.034(2) Uani 1 1 d . .
O39 O 1.3277(5) 0.2532(7) 0.3487(2) 0.041(2) Uani 1 1 d . .
O40 O 1.3273(5) 0.6453(7) 0.3271(3) 0.041(2) Uani 1 1 d . .
O41 O 1.1945(5) 0.6633(6) 0.3817(2) 0.0319(19) Uani 1 1 d . .
O42 O 1.1736(4) 0.5573(6) 0.3152(2) 0.0288(18) Uani 1 1 d . .
O43 O 1.0775(5) 0.6748(6) 0.4389(2) 0.0307(19) Uani 1 1 d . .
O44 O 0.5630(5) 0.6570(8) 0.3781(3) 0.044(2) Uani 1 1 d . .
O45 O 1.4163(5) 0.4904(7) 0.4655(2) 0.035(2) Uani 1 1 d . .
O46 O 1.3311(5) 0.5676(6) 0.4060(2) 0.0312(18) Uani 1 1 d . .
O47 O 1.3338(5) 0.3783(7) 0.4165(2) 0.034(2) Uani 1 1 d . .
O51 O 0.7637(6) 0.3939(9) 0.5231(3) 0.057(3) Uani 1 1 d . .
O52 O 1.0012(6) 0.8390(7) 0.4850(3) 0.047(2) Uani 1 1 d . .
O53 O 0.7598(6) 0.6161(8) 0.5125(3) 0.051(3) Uani 1 1 d . .
O54 O 0.9714(6) 0.9848(9) 0.4288(3) 0.058(3) Uani 1 1 d . .
O55 O 0.4552(7) 0.5520(10) 0.2501(4) 0.072(4) Uani 1 1 d . .
O56 O 0.9052(8) 1.0557(10) 0.3348(4) 0.078(4) Uani 1 1 d . .
O57 O 0.5581(13) 0.7579(16) 0.5282(6) 0.086(6) Uiso 0.7 1 d . P
O58 O 0.4379(11) 0.7265(15) 0.4426(5) 0.076(5) Uiso 0.7 1 d . P
O59 O 0.603(3) 0.833(3) 0.4371(12) 0.072(11) Uiso 0.3 1 d . P
O60 O 1.4384(14) 0.1274(19) 0.3790(6) 0.083(6) Uiso 0.6 1 d . P
O61 O 0.7352(13) 0.0390(17) 0.5045(6) 0.074(6) Uiso 0.6 1 d . P
O62 O 1.4571(17) -0.005(2) 0.3173(8) 0.059(7) Uiso 0.4 1 d . P
O63 O 0.6067(13) 0.6371(18) 0.2370(6) 0.077(6) Uiso 0.6 1 d . P
O64 O 1.1134(5) 0.8321(7) 0.2746(3) 0.038(2) Uani 1 1 d . .
O65 O 1.1022(5) 1.0245(7) 0.3452(2) 0.037(2) Uani 1 1 d . .
O66 O 0.5636(13) 0.8005(18) 0.3192(6) 0.057(5) Uiso 0.5 1 d . P
O67 O 0.6076(18) 1.003(2) 0.3982(8) 0.041(7) Uiso 0.3 1 d . P
O68 O 0.9304(6) 0.8307(8) 0.3057(3) 0.045(2) Uani 1 1 d . .
O69 O 0.4637(16) 0.879(2) 0.4856(7) 0.030(6) Uiso 0.3 1 d . P
O70 O 0.3200(16) 0.820(2) 0.3931(8) 0.032(6) Uiso 0.3 1 d . P
O71 O 0.7014(19) 0.844(3) 0.5450(9) 0.045(7) Uiso 0.3 1 d . P
O72 O 0.8360(16) 0.079(2) 0.5416(8) 0.032(6) Uiso 0.3 1 d . P
O73 O 1.397(2) -0.181(3) 0.3131(11) 0.063(10) Uiso 0.3 1 d . P
O75 O 0.644(2) 0.019(3) 0.5564(11) 0.059(9) Uiso 0.3 1 d . P
O76 O 0.793(2) -0.106(3) 0.4893(9) 0.049(8) Uiso 0.3 1 d . P
O77 O 0.389(3) 0.977(4) 0.4187(13) 0.082(13) Uiso 0.3 1 d . P
N1 N 1.2084(6) 0.9886(8) 0.2850(3) 0.031(2) Uani 1 1 d . .
N2 N 0.6347(11) 0.9744(15) 0.3163(5) 0.054(4) Uiso 0.7 1 d . P
N3 N 0.9717(6) 0.8769(10) 0.2236(3) 0.042(3) Uani 1 1 d . .
C1 C 1.2350(8) 0.9161(10) 0.2544(4) 0.037(3) Uani 1 1 d . .
C2 C 1.1989(8) 0.8182(10) 0.2641(4) 0.040(3) Uani 1 1 d . .
C3 C 1.2354(8) 0.9625(11) 0.3277(3) 0.038(3) Uani 1 1 d . .
C4 C 1.1874(9) 1.0266(11) 0.3561(4) 0.041(3) Uani 1 1 d . .
C5 C 1.2385(8) 1.0868(10) 0.2740(4) 0.038(3) Uani 1 1 d . .
C6 C 0.6333(18) 0.910(2) 0.2806(8) 0.059(7) Uiso 0.6 1 d . P
C7 C 0.6316(19) 0.810(3) 0.2946(9) 0.066(8) Uiso 0.6 1 d . P
C8 C 0.710(3) 0.975(4) 0.3408(13) 0.091(13) Uiso 0.5 1 d . P
C9 C 0.7019(19) 1.014(2) 0.3815(8) 0.064(7) Uiso 0.6 1 d . P
C10 C 0.620(2) 1.077(3) 0.3053(10) 0.064(9) Uiso 0.5 1 d . P
C11 C 0.8897(14) 0.9031(19) 0.2405(6) 0.088(6) Uiso 1 1 d . .
C12 C 0.8667(9) 0.8361(12) 0.2741(4) 0.048(3) Uiso 1 1 d . .
C13 C 0.994(2) 0.808(3) 0.1978(9) 0.074(9) Uiso 0.6 1 d . P
C14 C 0.4977(14) 0.5337(19) 0.2903(6) 0.090(6) Uiso 1 1 d . .

loop_
_atom_site_aniso_label
_atom_site_aniso_U_11
_atom_site_aniso_U_22
_atom_site_aniso_U_33
_atom_site_aniso_U_23
_atom_site_aniso_U_13
_atom_site_aniso_U_12
W1 0.0200(2) 0.0353(3) 0.0257(2) 0.0026(2) -0.00085(16) 0.00196(19)
W2 0.0200(2) 0.0308(3) 0.0251(2) 0.00256(19) 0.00075(15) 0.00103(19)
W3 0.0226(2) 0.0281(3) 0.0280(2) 0.00221(19) 0.00073(16) -0.00090(19)
W4 0.0231(2) 0.0342(3) 0.0271(2) -0.0008(2) -0.00216(16) -0.0042(2)
W5 0.0240(2) 0.0298(3) 0.0259(2) -0.00117(19) -0.00010(16) 0.00189(19)
W6 0.0184(2) 0.0390(3) 0.0290(2) 0.0028(2) 0.00152(16) -0.0006(2)
W7 0.0216(2) 0.0379(3) 0.0283(2) -0.0007(2) 0.00094(16) 0.0058(2)
W8 0.0230(2) 0.0317(3) 0.0287(2) 0.0014(2) 0.00081(16) 0.00422(19)
W9 0.0291(2) 0.0281(3) 0.0271(2) -0.0001(2) -0.00004(17) 0.0024(2)
W10 0.0203(2) 0.0507(4) 0.0297(2) 0.0000(2) -0.00014(17) -0.0084(2)
W11 0.0180(2) 0.0508(4) 0.0305(2) 0.0041(2) 0.00049(16) 0.0049(2)
W12 0.0282(2) 0.0301(3) 0.0284(2) 0.0011(2) -0.00159(17) -0.0046(2)
Se1 0.0172(5) 0.0279(6) 0.0239(5) 0.0005(5) 0.0012(4) 0.0009(4)
Se2 0.0156(5) 0.0303(6) 0.0254(5) 0.0001(5) -0.0003(4) -0.0008(4)
Se3 0.0177(5) 0.0497(8) 0.0299(6) 0.0008(6) 0.0013(4) 0.0021(5)
Mn1 0.0209(8) 0.0480(13) 0.0309(9) 0.0019(9) 0.0013(6) 0.0008(8)
Mn2 0.0240(8) 0.0301(11) 0.0286(9) 0.0009(8) -0.0002(6) -0.0006(7)
Na1 0.023(2) 0.053(4) 0.041(3) -0.003(2) 0.0021(18) 0.001(2)
Na2 0.046(3) 0.044(4) 0.071(4) -0.003(3) -0.011(3) 0.004(3)
Cl 0.0278(18) 0.027(2) 0.0296(19) 0.0001(16) -0.0031(14) -0.0006(16)
O1 0.034(5) 0.039(6) 0.046(5) -0.004(4) -0.003(4) 0.010(4)
O2 0.025(4) 0.037(5) 0.023(4) 0.008(4) -0.002(3) 0.004(4)
O3 0.034(4) 0.035(5) 0.027(4) 0.003(4) 0.005(3) 0.006(4)
O4 0.023(4) 0.036(5) 0.031(4) 0.002(4) 0.003(3) 0.004(4)
O5 0.031(4) 0.054(6) 0.027(4) 0.010(4) -0.002(3) 0.015(4)
O6 0.024(4) 0.020(4) 0.030(4) 0.007(3) -0.001(3) 0.001(3)
O7 0.020(4) 0.038(5) 0.027(4) -0.004(4) 0.002(3) 0.009(3)
O8 0.026(4) 0.034(5) 0.026(4) -0.002(4) 0.002(3) -0.005(4)
O9 0.035(4) 0.044(6) 0.028(4) -0.002(4) -0.005(3) -0.007(4)
O10 0.036(4) 0.031(5) 0.029(4) -0.001(4) -0.008(3) -0.012(4)
O11 0.019(4) 0.062(7) 0.032(4) 0.006(4) -0.003(3) -0.006(4)
O12 0.030(4) 0.039(6) 0.030(4) 0.005(4) 0.001(3) -0.006(4)
O13 0.021(4) 0.040(5) 0.029(4) 0.003(4) 0.002(3) -0.002(4)
O14 0.025(4) 0.038(5) 0.029(4) 0.003(4) -0.005(3) -0.004(4)
O15 0.018(4) 0.047(6) 0.046(5) -0.001(4) 0.004(3) 0.000(4)
O16 0.016(4) 0.054(6) 0.039(5) -0.003(4) -0.003(3) -0.002(4)
O17 0.019(4) 0.052(6) 0.039(5) 0.009(4) -0.003(3) -0.004(4)
O18 0.030(4) 0.027(5) 0.025(4) 0.002(3) 0.000(3) 0.000(3)
O19 0.039(5) 0.033(6) 0.050(5) 0.010(4) -0.001(4) -0.001(4)
O20 0.029(4) 0.034(5) 0.035(4) 0.001(4) 0.000(3) 0.005(4)
O21 0.026(4) 0.032(5) 0.027(4) -0.008(4) 0.002(3) -0.003(4)
O22 0.019(4) 0.027(5) 0.037(4) -0.003(4) 0.000(3) 0.004(3)
O23 0.027(4) 0.027(5) 0.033(4) 0.001(4) 0.004(3) 0.004(3)
O24 0.039(5) 0.063(7) 0.031(4) 0.004(4) 0.000(4) -0.014(5)
O25 0.024(4) 0.038(6) 0.043(5) -0.004(4) -0.001(3) -0.004(4)
O26 0.024(4) 0.027(5) 0.031(4) -0.001(4) -0.003(3) -0.003(3)
O27 0.026(4) 0.031(5) 0.023(4) 0.004(3) -0.002(3) -0.008(3)
O28 0.024(4) 0.036(5) 0.030(4) 0.004(4) 0.002(3) -0.002(4)
O29 0.030(4) 0.015(4) 0.032(4) -0.001(3) -0.001(3) 0.000(3)
O30 0.027(4) 0.040(5) 0.026(4) 0.006(4) -0.001(3) 0.007(4)
O31 0.030(4) 0.029(5) 0.035(4) 0.004(4) 0.002(3) 0.007(4)
O32 0.021(4) 0.035(5) 0.031(4) 0.002(4) 0.007(3) 0.004(4)
O33 0.025(4) 0.040(6) 0.032(4) 0.001(4) -0.007(3) 0.001(4)
O34 0.040(5) 0.030(5) 0.041(5) 0.001(4) 0.000(4) 0.006(4)
O35 0.032(4) 0.036(5) 0.027(4) -0.002(4) -0.001(3) -0.002(4)
O36 0.033(4) 0.035(5) 0.035(4) -0.003(4) -0.001(3) 0.004(4)
O37 0.018(4) 0.038(5) 0.035(4) 0.003(4) 0.005(3) 0.005(4)
O38 0.023(4) 0.058(6) 0.021(4) 0.001(4) -0.001(3) 0.006(4)
O39 0.036(5) 0.048(6) 0.037(5) -0.001(4) -0.001(4) 0.011(4)
O40 0.030(4) 0.044(6) 0.049(5) 0.009(4) 0.009(4) -0.001(4)
O41 0.022(4) 0.036(5) 0.037(4) 0.006(4) 0.000(3) -0.002(4)
O42 0.019(4) 0.040(5) 0.028(4) 0.001(4) 0.002(3) 0.007(4)
O43 0.022(4) 0.037(5) 0.032(4) 0.004(4) -0.001(3) -0.002(4)
O44 0.026(4) 0.056(7) 0.050(5) 0.012(5) 0.005(4) 0.013(4)
O45 0.020(4) 0.053(6) 0.032(4) 0.000(4) 0.000(3) 0.000(4)
O46 0.028(4) 0.031(5) 0.034(4) -0.001(4) -0.001(3) -0.007(4)
O47 0.027(4) 0.042(6) 0.032(4) -0.001(4) -0.002(3) 0.009(4)
O51 0.038(5) 0.075(9) 0.057(6) 0.011(6) -0.002(4) 0.018(5)
O52 0.063(6) 0.040(6) 0.038(5) 0.003(4) -0.004(4) -0.006(5)
O53 0.039(5) 0.054(7) 0.061(6) -0.005(5) 0.000(4) -0.015(5)
O54 0.054(6) 0.048(7) 0.071(7) 0.018(6) 0.000(5) 0.001(5)
O55 0.058(7) 0.075(9) 0.081(8) -0.037(7) -0.032(6) 0.015(6)
O56 0.087(9) 0.053(8) 0.090(9) -0.006(7) -0.037(7) 0.017(7)
O64 0.027(4) 0.038(6) 0.048(5) 0.005(4) -0.002(3) -0.008(4)
O65 0.039(5) 0.033(5) 0.040(5) -0.004(4) 0.005(4) -0.001(4)
O68 0.043(5) 0.050(7) 0.042(5) 0.014(5) 0.005(4) 0.006(5)
N1 0.029(5) 0.034(6) 0.031(5) -0.009(5) 0.002(4) -0.005(5)
N3 0.034(6) 0.067(9) 0.026(5) 0.003(5) 0.001(4) -0.001(6)
C1 0.045(7) 0.032(8) 0.036(7) -0.009(6) 0.015(5) -0.002(6)
C2 0.041(7) 0.030(8) 0.047(8) 0.005(6) 0.005(5) -0.006(6)
C3 0.045(7) 0.043(9) 0.027(6) -0.002(6) 0.009(5) 0.006(6)
C4 0.046(7) 0.038(8) 0.037(7) -0.004(6) -0.001(5) 0.000(6)
C5 0.037(7) 0.026(7) 0.051(8) 0.003(6) 0.003(5) -0.009(6)

loop_
_atom_type_symbol
_atom_type_description
_atom_type_scat_dispersion_real
_atom_type_scat_dispersion_imag
_atom_type_scat_source
W W -0.8490 6.8722 'International Tables Vol C Tables 4.2.6.8 and 6.1.1.4'
Se Se -0.0929 2.2259 'International Tables Vol C Tables 4.2.6.8 and 6.1.1.4'
Mn Mn 0.3368 0.7283 'International Tables Vol C Tables 4.2.6.8 and 6.1.1.4'
Na Na 0.0362 0.0249 'International Tables Vol C Tables 4.2.6.8 and 6.1.1.4'
Cl Cl 0.1484 0.1585 'International Tables Vol C Tables 4.2.6.8 and 6.1.1.4'
O O 0.0106 0.0060 'International Tables Vol C Tables 4.2.6.8 and 6.1.1.4'
N N 0.0061 0.0033 'International Tables Vol C Tables 4.2.6.8 and 6.1.1.4'
C C 0.0033 0.0016 'International Tables Vol C Tables 4.2.6.8 and 6.1.1.4'
H H 0.0000 0.0000 'International Tables Vol C Tables 4.2.6.8 and 6.1.1.4'

loop_
_geom_angle_atom_site_label_1
_geom_angle_atom_site_label_2
_geom_angle_atom_site_label_3
_geom_angle
_geom_angle_site_symmetry_1
_geom_angle_site_symmetry_3
O5 W1 O14 101.0(4) . .
O5 W1 O2 101.4(4) . .
O14 W1 O2 92.3(4) . .
O5 W1 O6 101.6(4) . .
O14 W1 O6 93.4(4) . .
O2 W1 O6 154.8(3) . .
O5 W1 O22 94.7(3) . .
O14 W1 O22 164.3(3) . .
O2 W1 O22 84.9(3) . .
O6 W1 O22 83.0(3) . .
O5 W1 O7 172.5(4) . .
O14 W1 O7 83.0(3) . .
O2 W1 O7 71.9(3) . .
O6 W1 O7 84.4(3) . .
O22 W1 O7 81.4(3) . .
O28 W2 O22 100.8(3) . .
O28 W2 O26 100.1(4) . .
O22 W2 O26 97.3(3) . .
O28 W2 O29 101.6(4) . .
O22 W2 O29 95.9(4) . .
O26 W2 O29 152.0(3) . .
O28 W2 O42 92.3(3) . .
O22 W2 O42 166.9(3) . .
O26 W2 O42 79.6(3) . .
O29 W2 O42 82.0(3) . .
O28 W2 O27 169.9(3) . .
O22 W2 O27 86.8(3) . .
O26 W2 O27 72.1(3) . .
O29 W2 O27 84.1(3) . .
O42 W2 O27 80.1(3) . .
O25 W3 O43 105.8(4) . .
O25 W3 O23 97.1(4) . .
O43 W3 O23 94.5(3) . .
O25 W3 O41 95.3(4) . .
O43 W3 O41 91.8(3) . .
O23 W3 O41 163.9(4) . .
O25 W3 O26 99.7(4) . .
O43 W3 O26 154.3(4) . .
O23 W3 O26 84.7(3) . .
O41 W3 O26 83.2(3) . .
O25 W3 O27 168.7(3) . .
O43 W3 O27 84.9(3) . .
O23 W3 O27 85.2(3) . .
O41 W3 O27 80.7(3) . .
O26 W3 O27 69.5(3) . .
O25 W3 Na2 44.0(3) . .
O43 W3 Na2 119.3(3) . .
O23 W3 Na2 55.8(3) . .
O41 W3 Na2 132.0(3) . .
O26 W3 Na2 81.3(3) . .
O27 W3 Na2 133.3(2) . .
O9 W4 O11 101.9(4) . .
O9 W4 O10 100.6(4) . .
O11 W4 O10 92.2(4) . .
O9 W4 O6 101.9(4) . .
O11 W4 O6 93.9(4) . .
O10 W4 O6 154.9(3) . .
O9 W4 O21 94.1(3) . .
O11 W4 O21 164.1(3) . .
O10 W4 O21 84.8(3) . .
O6 W4 O21 82.7(3) . .
O9 W4 O8 172.0(4) . .
O11 W4 O8 82.7(3) . .
O10 W4 O8 72.5(3) . .
O6 W4 O8 84.2(3) . .
O21 W4 O8 81.5(3) . .
O36 W5 O21 101.3(4) . .
O36 W5 O35 100.0(4) . .
O21 W5 O35 96.6(4) . .
O36 W5 O29 102.7(4) . .
O21 W5 O29 95.5(4) . .
O35 W5 O29 151.6(3) . .
O36 W5 O32 92.0(3) . .
O21 W5 O32 166.7(3) . .
O35 W5 O32 80.8(3) . .
O29 W5 O32 81.6(3) . .
O36 W5 O30 169.6(3) . .
O21 W5 O30 85.9(3) . .
O35 W5 O30 71.6(3) . .
O29 W5 O30 83.8(3) . .
O32 W5 O30 80.9(3) . .
O40 W6 O42 102.5(4) . .
O40 W6 O41 103.8(4) . .
O42 W6 O41 93.9(3) . .
O40 W6 O38 99.2(4) . .
O42 W6 O38 94.9(4) . .
O41 W6 O38 153.0(3) . .
O40 W6 O46 95.0(4) . .
O42 W6 O46 162.5(3) . .
O41 W6 O46 83.1(3) . .
O38 W6 O46 80.8(3) . .
O40 W6 O37 167.7(4) . .
O42 W6 O37 86.6(3) . .
O41 W6 O37 83.6(3) . .
O38 W6 O37 71.5(3) . .
O46 W6 O37 75.9(3) . .
O39 W7 O32 101.8(4) . .
O39 W7 O33 102.8(4) . .
O32 W7 O33 94.9(3) . .
O39 W7 O38 99.8(4) . .
O32 W7 O38 94.8(3) . .
O33 W7 O38 152.9(4) . .
O39 W7 O47 95.5(4) . .
O32 W7 O47 162.6(3) . .
O33 W7 O47 82.6(3) . .
O38 W7 O47 80.6(3) . .
O39 W7 O37 169.0(4) . .
O32 W7 O37 86.3(3) . .
O33 W7 O37 83.8(3) . .
O38 W7 O37 71.7(3) . .
O47 W7 O37 76.4(3) . .
O1 W8 O3 105.5(4) . .
O1 W8 O4 95.2(4) . .
O3 W8 O4 96.6(3) . .
O1 W8 O23 95.9(4) . .
O3 W8 O23 92.7(3) . .
O4 W8 O23 163.0(3) . .
O1 W8 O2 100.4(4) . .
O3 W8 O2 154.0(4) . .
O4 W8 O2 83.4(3) . .
O23 W8 O2 81.9(3) . .
O1 W8 O7 170.1(3) . .
O3 W8 O7 84.1(3) . .
O4 W8 O7 81.4(3) . .
O23 W8 O7 85.4(3) . .
O2 W8 O7 70.1(3) . .
O34 W9 O31 104.7(4) . .
O34 W9 O20 98.4(4) . .
O31 W9 O20 95.0(4) . .
O34 W9 O33 93.9(4) . .
O31 W9 O33 92.2(4) . .
O20 W9 O33 163.6(3) . .
O34 W9 O35 101.5(4) . .
O31 W9 O35 153.6(4) . .
O20 W9 O35 84.3(3) . .
O33 W9 O35 82.8(3) . .
O34 W9 O30 169.9(3) . .
O31 W9 O30 84.9(3) . .
O20 W9 O30 83.6(3) . .
O33 W9 O30 82.4(3) . .
O35 W9 O30 68.8(3) . .
O24 W10 O17 101.9(4) . .
O24 W10 O12 102.8(4) . .
O17 W10 O12 93.1(4) . .
O24 W10 O16 102.1(4) . .
O17 W10 O16 93.2(4) . .
O12 W10 O16 152.4(3) . .
O24 W10 O11 97.3(4) . .
O17 W10 O11 160.8(4) . .
O12 W10 O11 81.9(3) . .
O16 W10 O11 83.4(4) . .
O24 W10 O13 174.2(4) . .
O17 W10 O13 78.2(3) . .
O12 W10 O13 83.0(3) . .
O16 W10 O13 72.1(3) . .
O11 W10 O13 82.8(3) . .
O44 W11 O15 101.7(4) . .
O44 W11 O16 100.5(4) . .
O15 W11 O16 92.7(4) . .
O44 W11 O4 102.9(4) . .
O15 W11 O4 94.6(4) . .
O16 W11 O4 153.5(3) . .
O44 W11 O14 96.6(4) . .
O15 W11 O14 161.6(4) . .
O16 W11 O14 82.9(3) . .
O4 W11 O14 82.2(3) . .
O44 W11 O13 173.4(4) . .
O15 W11 O13 78.7(3) . .
O16 W11 O13 72.9(3) . .
O4 W11 O13 83.6(3) . .
O14 W11 O13 83.0(3) . .
O19 W12 O18 104.9(4) . .
O19 W12 O20 96.1(4) . .
O18 W12 O20 92.4(3) . .
O19 W12 O12 96.8(4) . .
O18 W12 O12 96.0(3) . .
O20 W12 O12 162.3(3) . .
O19 W12 O10 100.5(4) . .
O18 W12 O10 154.4(4) . .
O20 W12 O10 82.0(3) . .
O12 W12 O10 83.8(3) . .
O19 W12 O8 170.4(3) . .
O18 W12 O8 84.7(3) . .
O20 W12 O8 83.7(3) . .
O12 W12 O8 81.6(3) . .
O10 W12 O8 69.9(3) . .
O27 Se1 O37 100.4(4) . .
O27 Se1 O30 101.5(4) . .
O37 Se1 O30 99.4(4) . .
O8 Se2 O7 102.2(4) . .
O8 Se2 O13 100.7(4) . .
O7 Se2 O13 102.3(4) . .
O45 Se3 O47 99.9(4) . .
O45 Se3 O46 99.7(4) . .
O47 Se3 O46 102.9(4) . .
O15 Mn1 O51 170.2(4) . .
O15 Mn1 O17 86.4(3) . .
O51 Mn1 O17 89.3(4) . .
O15 Mn1 O45 88.8(3) . 3_766
O51 Mn1 O45 99.9(4) . 3_766
O17 Mn1 O45 89.3(3) . 3_766
O15 Mn1 O53 90.4(4) . .
O51 Mn1 O53 92.8(4) . .
O17 Mn1 O53 172.1(3) . .
O45 Mn1 O53 97.9(4) 3_766 .
O15 Mn1 O13 74.5(3) . .
O51 Mn1 O13 95.9(3) . .
O17 Mn1 O13 74.2(3) . .
O45 Mn1 O13 157.0(3) 3_766 .
O53 Mn1 O13 98.0(3) . .
O15 Mn1 Na1 88.4(2) . 3_666
O51 Mn1 Na1 94.5(3) . 3_666
O17 Mn1 Na1 43.2(2) . 3_666
O45 Mn1 Na1 46.1(3) 3_766 3_666
O53 Mn1 Na1 144.0(3) . 3_666
O13 Mn1 Na1 116.2(2) . 3_666
O15 Mn1 Na1 42.2(2) . .
O51 Mn1 Na1 146.7(3) . .
O17 Mn1 Na1 89.9(2) . .
O45 Mn1 Na1 46.8(2) 3_766 .
O53 Mn1 Na1 92.6(3) . .
O13 Mn1 Na1 115.8(2) . .
Na1 Mn1 Na1 63.42(17) 3_666 .
O43 Mn2 O31 175.9(4) . 3_766
O43 Mn2 O3 92.3(3) . .
O31 Mn2 O3 86.5(3) 3_766 .
O43 Mn2 O18 86.3(3) . 3_766
O31 Mn2 O18 94.4(3) 3_766 3_766
O3 Mn2 O18 173.0(3) . 3_766
O43 Mn2 O52 88.8(3) . .
O31 Mn2 O52 87.3(3) 3_766 .
O3 Mn2 O52 89.1(3) . .
O18 Mn2 O52 84.1(3) 3_766 .
O43 Mn2 Cl 93.8(3) . .
O31 Mn2 Cl 90.1(2) 3_766 .
O3 Mn2 Cl 94.3(3) . .
O18 Mn2 Cl 92.6(2) 3_766 .
O52 Mn2 Cl 175.7(2) . .
O15 Na1 O57 100.7(6) . .
O15 Na1 O58 91.8(5) . .
O57 Na1 O58 92.5(7) . .
O15 Na1 O17 163.9(4) . 3_666
O57 Na1 O17 90.9(6) . 3_666
O58 Na1 O17 98.8(5) . 3_666
O15 Na1 O45 90.7(3) . 1_455
O57 Na1 O45 168.4(6) . 1_455
O58 Na1 O45 89.8(5) . 1_455
O17 Na1 O45 77.4(3) 3_666 1_455
O15 Na1 O45 76.9(3) . 3_766
O57 Na1 O45 92.5(6) . 3_766
O58 Na1 O45 168.4(5) . 3_766
O17 Na1 O45 91.6(3) 3_666 3_766
O45 Na1 O45 87.4(3) 1_455 3_766
O15 Na1 Mn1 129.1(3) . 3_666
O57 Na1 Mn1 129.5(5) . 3_666
O58 Na1 Mn1 94.1(5) . 3_666
O17 Na1 Mn1 38.5(2) 3_666 3_666
O45 Na1 Mn1 38.92(19) 1_455 3_666
O45 Na1 Mn1 90.9(2) 3_766 3_666
O15 Na1 Mn1 38.1(2) . .
O57 Na1 Mn1 96.0(5) . .
O58 Na1 Mn1 129.9(5) . .
O17 Na1 Mn1 130.1(3) 3_666 .
O45 Na1 Mn1 91.2(3) 1_455 .
O45 Na1 Mn1 38.93(19) 3_766 .
Mn1 Na1 Mn1 116.58(17) 3_666 .
O15 Na1 Na1 81.4(3) . 3_666
O57 Na1 Na1 134.8(6) . 3_666
O58 Na1 Na1 132.7(5) . 3_666
O17 Na1 Na1 82.5(3) 3_666 3_666
O45 Na1 Na1 44.0(2) 1_455 3_666
O45 Na1 Na1 43.4(2) 3_766 3_666
Mn1 Na1 Na1 58.32(13) 3_666 3_666
Mn1 Na1 Na1 58.26(13) . 3_666
O56 Na2 O65 83.8(5) . .
O56 Na2 O54 91.9(5) . .
O65 Na2 O54 96.7(4) . .
O56 Na2 O68 88.3(4) . .
O65 Na2 O68 114.0(4) . .
O54 Na2 O68 149.1(4) . .
O56 Na2 O25 160.6(5) . .
O65 Na2 O25 77.5(3) . .
O54 Na2 O25 85.4(4) . .
O68 Na2 O25 103.8(4) . .
O56 Na2 O23 139.0(5) . .
O65 Na2 O23 135.6(4) . .
O54 Na2 O23 93.4(4) . .
O68 Na2 O23 67.4(3) . .
O25 Na2 O23 60.4(3) . .
O56 Na2 W3 169.0(4) . .
O65 Na2 W3 103.0(3) . .
O54 Na2 W3 95.8(3) . .
O68 Na2 W3 81.0(3) . .
O25 Na2 W3 29.0(2) . .
O23 Na2 W3 32.84(16) . .
Mn2 Cl Mn2 180.00(7) 3_766 .
W1 O2 W8 120.7(4) . .
W8 O3 Mn2 140.5(4) . .
W11 O4 W8 151.9(5) . .
W1 O6 W4 151.3(4) . .
Se2 O7 W8 118.6(4) . .
Se2 O7 W1 132.1(4) . .
W8 O7 W1 95.0(3) . .
Se2 O8 W4 133.7(4) . .
Se2 O8 W12 118.3(4) . .
W4 O8 W12 95.1(3) . .
W4 O10 W12 120.1(4) . .
W4 O11 W10 146.5(4) . .
W10 O12 W12 151.6(5) . .
Se2 O13 Mn1 122.3(4) . .
Se2 O13 W11 126.5(4) . .
Mn1 O13 W11 90.1(3) . .
Se2 O13 W10 127.5(5) . .
Mn1 O13 W10 90.2(3) . .
W11 O13 W10 88.9(2) . .
W1 O14 W11 145.9(4) . .
W11 O15 Mn1 116.7(4) . .
W11 O15 Na1 141.7(4) . .
Mn1 O15 Na1 99.6(4) . .
W11 O16 W10 125.2(4) . .
W10 O17 Mn1 117.4(4) . .
W10 O17 Na1 141.3(4) . 3_666
Mn1 O17 Na1 98.2(4) . 3_666
W12 O18 Mn2 137.1(4) . 3_766
W9 O20 W12 155.3(5) . .
W5 O21 W4 169.6(5) . .
W2 O22 W1 167.9(5) . .
W3 O23 W8 151.9(5) . .
W3 O23 Na2 91.3(3) . .
W8 O23 Na2 108.8(3) . .
W3 O25 Na2 107.0(4) . .
W2 O26 W3 121.7(4) . .
Se1 O27 W2 134.4(5) . .
Se1 O27 W3 116.7(4) . .
W2 O27 W3 96.8(3) . .
W5 O29 W2 163.6(4) . .
Se1 O30 W5 134.5(4) . .
Se1 O30 W9 115.9(4) . .
W5 O30 W9 97.1(3) . .
W9 O31 Mn2 135.4(5) . 3_766
W7 O32 W5 141.8(4) . .
W7 O33 W9 141.1(4) . .
W5 O35 W9 122.6(5) . .
Se1 O37 W6 126.6(4) . .
Se1 O37 W7 128.1(5) . .
W6 O37 W7 95.2(3) . .
W7 O38 W6 120.6(4) . .
W6 O41 W3 142.3(4) . .
W6 O42 W2 142.5(4) . .
W3 O43 Mn2 139.8(4) . .
Se3 O45 Mn1 124.1(4) . 3_766
Se3 O45 Na1 121.5(5) . 1_655
Mn1 O45 Na1 94.9(3) 3_766 1_655
Se3 O45 Na1 121.5(5) . 3_766
Mn1 O45 Na1 94.3(3) 3_766 3_766
Na1 O45 Na1 92.6(3) 1_655 3_766
Se3 O46 W6 122.2(4) . .
Se3 O47 W7 122.4(4) . .
C4 O65 Na2 135.6(8) . .
C12 O68 Na2 138.6(9) . .
C5 N1 C1 110.7(9) . .
C5 N1 C3 111.6(10) . .
C1 N1 C3 113.2(10) . .
C8 N2 C6 117(3) . .
C8 N2 C10 105(3) . .
C6 N2 C10 113(2) . .
C13 N3 C11 132.3(19) . .
N1 C1 C2 110.3(10) . .
O64 C2 C1 107.2(11) . .
N1 C3 C4 107.9(11) . .
O65 C4 C3 109.0(10) . .
C7 C6 N2 109(2) . .
O66 C7 C6 108(3) . .
N2 C8 C9 116(3) . .
C8 C9 O67 113(3) . .
N3 C11 C12 111.3(17) . .
O68 C12 C11 113.1(14) . .

loop_
_geom_bond_atom_site_label_1
_geom_bond_atom_site_label_2
_geom_bond_distance
_geom_bond_site_symmetry_2
W1 O5 1.709(7) .
W1 O14 1.827(8) .
W1 O2 1.882(9) .
W1 O6 1.901(8) .
W1 O22 2.084(7) .
W1 O7 2.306(7) .
W2 O28 1.734(7) .
W2 O22 1.793(7) .
W2 O26 1.891(8) .
W2 O29 1.903(8) .
W2 O42 2.113(7) .
W2 O27 2.278(7) .
W3 O25 1.752(9) .
W3 O43 1.781(8) .
W3 O23 1.876(7) .
W3 O41 1.984(8) .
W3 O26 2.025(7) .
W3 O27 2.298(8) .
W3 Na2 3.458(6) .
W4 O9 1.725(8) .
W4 O11 1.827(8) .
W4 O10 1.875(9) .
W4 O6 1.907(8) .
W4 O21 2.059(7) .
W4 O8 2.289(7) .
W5 O36 1.731(8) .
W5 O21 1.798(7) .
W5 O35 1.880(8) .
W5 O29 1.896(8) .
W5 O32 2.103(7) .
W5 O30 2.275(8) .
W6 O40 1.732(9) .
W6 O42 1.789(7) .
W6 O41 1.872(8) .
W6 O38 1.949(9) .
W6 O46 2.110(8) .
W6 O37 2.274(8) .
W7 O39 1.724(9) .
W7 O32 1.793(7) .
W7 O33 1.887(8) .
W7 O38 1.924(9) .
W7 O47 2.118(8) .
W7 O37 2.283(8) .
W8 O1 1.727(10) .
W8 O3 1.792(8) .
W8 O4 1.931(7) .
W8 O23 1.946(7) .
W8 O2 2.015(7) .
W8 O7 2.291(9) .
W9 O34 1.725(9) .
W9 O31 1.769(8) .
W9 O20 1.862(8) .
W9 O33 1.986(8) .
W9 O35 2.026(7) .
W9 O30 2.296(8) .
W10 O24 1.720(9) .
W10 O17 1.778(8) .
W10 O12 1.889(9) .
W10 O16 1.931(10) .
W10 O11 2.034(8) .
W10 O13 2.438(8) .
W11 O44 1.713(8) .
W11 O15 1.786(8) .
W11 O16 1.903(10) .
W11 O4 1.909(8) .
W11 O14 2.035(8) .
W11 O13 2.422(8) .
W12 O19 1.746(9) .
W12 O18 1.789(8) .
W12 O20 1.922(8) .
W12 O12 1.943(8) .
W12 O10 2.026(7) .
W12 O8 2.292(9) .
Se1 O27 1.707(8) .
Se1 O37 1.718(7) .
Se1 O30 1.720(9) .
Se2 O8 1.707(8) .
Se2 O7 1.713(8) .
Se2 O13 1.741(7) .
Se3 O45 1.674(8) .
Se3 O47 1.705(9) .
Se3 O46 1.719(9) .
Mn1 O15 2.153(9) .
Mn1 O51 2.162(10) .
Mn1 O17 2.162(9) .
Mn1 O45 2.166(8) 3_766
Mn1 O53 2.170(10) .
Mn1 O13 2.323(7) .
Mn1 Na1 3.434(5) 3_666
Mn1 Na1 3.437(5) .
Mn2 O43 2.125(8) .
Mn2 O31 2.140(8) 3_766
Mn2 O3 2.156(8) .
Mn2 O18 2.180(7) 3_766
Mn2 O52 2.221(11) .
Mn2 Cl 2.565(2) .
Na1 O15 2.342(9) .
Na1 O57 2.35(2) .
Na1 O58 2.36(2) .
Na1 O17 2.377(9) 3_666
Na1 O45 2.486(11) 1_455
Na1 O45 2.511(10) 3_766
Na1 Mn1 3.434(5) 3_666
Na1 Na1 3.612(12) 3_666
Na2 O56 2.348(13) .
Na2 O65 2.375(11) .
Na2 O54 2.402(13) .
Na2 O68 2.431(12) .
Na2 O25 2.512(10) .
Na2 O23 2.862(11) .
Cl Mn2 2.565(2) 3_766
O17 Na1 2.376(9) 3_666
O18 Mn2 2.180(7) 3_766
O31 Mn2 2.140(8) 3_766
O45 Mn1 2.166(8) 3_766
O45 Na1 2.486(11) 1_655
O45 Na1 2.511(10) 3_766
O55 C14 1.50(2) .
O64 C2 1.422(15) .
O65 C4 1.386(15) .
O66 C7 1.38(3) .
O67 C9 1.62(4) .
O68 C12 1.434(16) .
O75 O77 1.00(5) 3_666
O77 O75 1.00(5) 3_666
N1 C5 1.507(17) .
N1 C1 1.510(16) .
N1 C3 1.514(15) .
N2 C8 1.42(5) .
N2 C6 1.49(3) .
N2 C10 1.50(4) .
N3 C13 1.35(4) .
N3 C11 1.48(2) .
C1 C2 1.527(19) .
C3 C4 1.526(18) .
C6 C7 1.47(4) .
C8 C9 1.47(5) .
C11 C12 1.51(3) .
